data_7014178
loop_
_publ_author_name
'Saha, Manas K.'
'Mukhopadhyay, Uday'
'Bernal, Ivan'

_publ_section_title
;
 Cleavage of the peptide bond of beta-alanyl-L-histidine (carnosine)
 induced by a Co(III)-amine complexes: reaction, structure and
 mechanism.
;
_journal_issue 9
_journal_name_full 'Dalton transactions (Cambridge, England : 2003)'
_journal_page_first 1466
_journal_page_last 1473
_journal_paper_doi 10.1039/b402571g
_journal_year 2004
_chemical_compound_source 'synthesis as described'
_chemical_formula_sum 'C12 H26 Cl2 Co N7 O10'
_chemical_formula_weight 558.23
_space_group_IT_number 19
_symmetry_cell_setting orthorhombic
_symmetry_Int_Tables_number 19
_symmetry_space_group_name_Hall 'P 2ac 2ab'
_symmetry_space_group_name_H-M 'P 21 21 21'
_atom_sites_solution_hydrogens geom
_atom_sites_solution_primary direct
_atom_sites_solution_secondary difmap
_cell_angle_alpha 90
_cell_angle_beta 90
_cell_angle_gamma 90
_cell_formula_units_Z 4
_cell_length_a 10.462(2)
_cell_length_b 11.035(5)
_cell_length_c 18.321(6)
_cell_measurement_temperature 293(2)
_cell_measurement_wavelength 0.71073
_cell_volume 2115.1(12)
_computing_cell_refinement 'CAD4 Express (Enraf Nonius, 1994)'
_computing_data_collection 'CAD4 Express (Enraf Nonius, 1994)'
_computing_data_reduction 'XCAD4 (Harms & Wocadlo, 1995)'
_computing_molecular_graphics 'Ortep-3 for Windows (Farrugia, 1997)'
_computing_publication_material 'WinGX publication routines (Farrugia, 1999)'
_computing_structure_refinement 'SHELXL-97 (Sheldrick, 1997)'
_computing_structure_solution 'SHELXS-97 (Sheldrick, 1997)'
_diffrn_ambient_temperature 293(2)
_diffrn_detector 'scintillation LiI'
_diffrn_detector_dtime 1.195
_diffrn_measured_fraction_theta_full 0.745
_diffrn_measured_fraction_theta_max 0.745
_diffrn_measurement_device '\k-geometry diffractometer'
_diffrn_measurement_device_type 'Enraf Nonius TurboCAD4'
_diffrn_measurement_method 'non-profiled omega/2theta scans'
_diffrn_orient_matrix_type
;
x-axis points to radiation source
the matrix is specified in reciprocal space
;
_diffrn_orient_matrix_UB_11 -0.092312
_diffrn_orient_matrix_UB_12 0.014096
_diffrn_orient_matrix_UB_13 0.000534
_diffrn_orient_matrix_UB_21 0.02171
_diffrn_orient_matrix_UB_22 0.046926
_diffrn_orient_matrix_UB_23 -0.041429
_diffrn_orient_matrix_UB_31 -0.011965
_diffrn_orient_matrix_UB_32 -0.024054
_diffrn_orient_matrix_UB_33 -0.080598
_diffrn_radiation_monochromator graphite
_diffrn_radiation_probe x-ray
_diffrn_radiation_type MoK\a
_diffrn_radiation_wavelength 0.71073
_diffrn_reflns_av_R_equivalents 0.05
_diffrn_reflns_av_unetI/netI 0.0316
_diffrn_reflns_limit_h_max 0
_diffrn_reflns_limit_h_min -12
_diffrn_reflns_limit_k_max 13
_diffrn_reflns_limit_k_min -13
_diffrn_reflns_limit_l_max 0
_diffrn_reflns_limit_l_min -12
_diffrn_reflns_number 3373
_diffrn_reflns_theta_full 25.98
_diffrn_reflns_theta_max 25.98
_diffrn_reflns_theta_min 2.15
_diffrn_source 'Enraf Nonius FR590'
_diffrn_standards_decay_% 0
_diffrn_standards_interval_time 0
_diffrn_standards_number 0
_exptl_absorpt_coefficient_mu 1.131
_exptl_absorpt_correction_T_max 0.5693
_exptl_absorpt_correction_T_min 0.4704
_exptl_absorpt_correction_type Difabs
_exptl_absorpt_process_details
;
emperical

[c.f. r.h. blessing, acta cryst. (1995), a51, 33-38]
;
_exptl_crystal_colour red
_exptl_crystal_density_diffrn 1.753
_exptl_crystal_density_method 'not measured'
_exptl_crystal_description prism
_exptl_crystal_F_000 1152
_exptl_crystal_size_max 0.8
_exptl_crystal_size_mid 0.5
_exptl_crystal_size_min 0.4
_refine_diff_density_max 0.514
_refine_diff_density_min -0.305
_refine_diff_density_rms 0.062
_refine_ls_abs_structure_details 'Flack H D (1983), Acta Cryst. A39, 876-881'
_refine_ls_abs_structure_Flack 0.01(2)
_refine_ls_extinction_method none
_refine_ls_goodness_of_fit_ref 1.018
_refine_ls_hydrogen_treatment mixed
_refine_ls_matrix_type full
_refine_ls_number_parameters 289
_refine_ls_number_reflns 3095
_refine_ls_number_restraints 0
_refine_ls_restrained_S_all 1.018
_refine_ls_R_factor_all 0.055
_refine_ls_R_factor_gt 0.0409
_refine_ls_shift/su_max 4.577
_refine_ls_shift/su_mean 0.178
_refine_ls_structure_factor_coef Fsqd
_refine_ls_weighting_details 'calc w=1/[\s^2^(Fo^2^)+(0.0841P)^2^+1.0027P] where P=(Fo^2^+2Fc^2^)/3'
_refine_ls_weighting_scheme calc
_refine_ls_wR_factor_gt 0.1093
_refine_ls_wR_factor_ref 0.1176
_reflns_number_gt 2653
_reflns_number_total 3095
_reflns_threshold_expression >2sigma(I)
_cod_data_source_file b402571g.txt
_cod_data_source_block compound_3
_cod_original_cell_volume 2115.0(12)
_cod_database_code 7014178
_diffrn_standards_decay_corr_max 1
_diffrn_standards_decay_corr_min 1

loop_
_symmetry_equiv_pos_as_xyz
'x, y, z'
'-x+1/2, -y, z+1/2'
'x+1/2, -y+1/2, -z'
'-x, y+1/2, -z+1/2'

loop_
_atom_site_label
_atom_site_type_symbol
_atom_site_fract_x
_atom_site_fract_y
_atom_site_fract_z
_atom_site_U_iso_or_equiv
_atom_site_adp_type
_atom_site_occupancy
_atom_site_symmetry_multiplicity
_atom_site_calc_flag
_atom_site_refinement_flags
_atom_site_disorder_assembly
_atom_site_disorder_group
C1 C 0.0788(6) -0.0627(7) 0.9315(4) 0.058(2) Uani 1 1 d . . .
H5 H 0.0901 -0.0876 0.9819 0.069 Uiso 1 1 calc R . .
H6 H 0.0632 -0.1344 0.9022 0.069 Uiso 1 1 calc R . .
C2 C -0.0343(6) 0.0249(6) 0.9253(4) 0.0554(19) Uani 1 1 d . . .
H3 H -0.1144 -0.0185 0.9306 0.066 Uiso 1 1 calc R . .
H4 H -0.0295 0.0864 0.9631 0.066 Uiso 1 1 calc R . .
C3 C 0.2418(6) 0.0965(6) 0.9575(4) 0.0509(18) Uani 1 1 d . . .
H7 H 0.3345 0.0983 0.9582 0.061 Uiso 1 1 calc R . .
H8 H 0.2122 0.0768 1.0063 0.061 Uiso 1 1 calc R . .
C4 C 0.1906(6) 0.2204(5) 0.9350(5) 0.051(2) Uani 1 1 d . . .
H9 H 0.1027 0.2293 0.951 0.061 Uiso 1 1 calc R . .
H10 H 0.2411 0.284 0.9575 0.061 Uiso 1 1 calc R . .
C5 C 0.3016(6) -0.0856(6) 0.8873(4) 0.0538(17) Uani 1 1 d . . .
H13 H 0.2669 -0.1563 0.8628 0.065 Uiso 1 1 calc R . .
H14 H 0.3432 -0.112 0.9318 0.065 Uiso 1 1 calc R . .
C6 C 0.3968(6) -0.0229(6) 0.8383(4) 0.056(2) Uani 1 1 d . . .
H15 H 0.4482 0.0334 0.8665 0.067 Uiso 1 1 calc R . .
H16 H 0.4532 -0.082 0.816 0.067 Uiso 1 1 calc R . .
C7 C 0.0746(4) -0.0758(5) 0.7042(5) 0.0390(17) Uani 1 1 d . . .
C8 C 0.0870(5) 0.0463(4) 0.6643(3) 0.0397(17) Uani 1 1 d . . .
H21 H 0.1702 0.0457 0.6397 0.048 Uiso 1 1 calc R . .
C9 C -0.0141(5) 0.0640(6) 0.6049(4) 0.0460(15) Uani 1 1 d . . .
H22 H 0.001 0.1404 0.5801 0.055 Uiso 1 1 calc R . .
H23 H -0.0067 -0.0004 0.5691 0.055 Uiso 1 1 calc R . .
C10 C -0.1474(5) 0.0637(4) 0.6365(4) 0.0420(17) Uani 1 1 d . . .
C11 C -0.2589(6) 0.0894(7) 0.6022(5) 0.0616(19) Uani 1 1 d . . .
H24 H -0.2696 0.1128 0.5538 0.074 Uiso 1 1 calc R . .
C12 C -0.2954(6) 0.0438(6) 0.7153(5) 0.062(2) Uani 1 1 d . . .
H26 H -0.339 0.0293 0.7586 0.074 Uiso 1 1 calc R . .
N1 N 0.1968(4) 0.0017(4) 0.9047(3) 0.0436(13) Uani 1 1 d . . .
N2 N -0.0264(4) 0.0824(4) 0.8512(3) 0.0411(12) Uani 1 1 d . . .
H1 H -0.0518 0.1601 0.8541 0.049 Uiso 1 1 calc R . .
H2 H -0.0795 0.0435 0.8204 0.049 Uiso 1 1 calc R . .
N3 N 0.1979(4) 0.2297(4) 0.8559(3) 0.0383(14) Uani 1 1 d . . .
H11 H 0.2782 0.2487 0.8424 0.046 Uiso 1 1 calc R . .
H12 H 0.1453 0.2887 0.8401 0.046 Uiso 1 1 calc R . .
N4 N 0.3245(4) 0.0436(4) 0.7808(3) 0.0403(12) Uani 1 1 d . . .
H17 H 0.3231 -0.0007 0.7396 0.048 Uiso 1 1 calc R . .
H18 H 0.364 0.1142 0.771 0.048 Uiso 1 1 calc R . .
N5 N 0.0924(4) 0.1429(3) 0.7196(3) 0.0348(12) Uani 1 1 d . . .
H19 H 0.0146 0.1766 0.7248 0.042 Uiso 1 1 calc R . .
H20 H 0.1471 0.2011 0.705 0.042 Uiso 1 1 calc R . .
N6 N -0.1717(5) 0.0369(5) 0.7086(4) 0.0577(16) Uani 1 1 d . . .
N7 N -0.3518(5) 0.0739(6) 0.6531(4) 0.0628(16) Uani 1 1 d . . .
H25 H -0.4327 0.0822 0.6462 0.075 Uiso 1 1 calc R . .
O1 O 0.1035(3) -0.0769(3) 0.7716(3) 0.0407(11) Uani 1 1 d . . .
O2 O 0.0420(4) -0.1654(3) 0.6688(3) 0.0565(14) Uani 1 1 d . . .
O3 O -0.5171(6) 0.2836(7) 0.9207(4) 0.100(2) Uani 1 1 d . . .
O4 O -0.3737(5) 0.4072(4) 0.8591(4) 0.0835(17) Uani 1 1 d . . .
O5 O -0.4954(6) 0.2625(6) 0.7981(4) 0.0920(19) Uani 1 1 d . . .
O6 O -0.3304(6) 0.2036(6) 0.8777(4) 0.107(2) Uani 1 1 d . . .
O7 O -0.7177(10) 0.3267(9) 0.6650(5) 0.165(5) Uani 1 1 d . . .
O8 O -0.6054(9) 0.3668(11) 0.5638(4) 0.194(6) Uani 1 1 d . . .
O9 O -0.6021(11) 0.1867(9) 0.6187(7) 0.214(6) Uani 1 1 d . . .
O10 O -0.7756(5) 0.2393(5) 0.5568(3) 0.0692(14) Uani 1 1 d . . .
Cl1 Cl -0.42758(13) 0.28865(13) 0.86307(11) 0.0529(5) Uani 1 1 d . . .
Cl2 Cl -0.67157(12) 0.28221(12) 0.59905(10) 0.0466(4) Uani 1 1 d . . .
Co Co 0.14870(6) 0.07583(5) 0.81259(4) 0.0330(2) Uani 1 1 d . . .

loop_
_atom_site_aniso_label
_atom_site_aniso_U_11
_atom_site_aniso_U_22
_atom_site_aniso_U_33
_atom_site_aniso_U_23
_atom_site_aniso_U_13
_atom_site_aniso_U_12
C1 0.061(4) 0.072(4) 0.041(6) 0.028(4) 0.003(3) -0.003(3)
C2 0.053(3) 0.070(4) 0.043(6) 0.008(3) 0.015(3) -0.015(3)
C3 0.053(3) 0.073(4) 0.026(6) 0.000(3) -0.004(3) 0.000(3)
C4 0.052(3) 0.062(3) 0.039(7) -0.006(3) -0.004(3) -0.006(3)
C5 0.056(3) 0.051(3) 0.055(6) 0.014(3) -0.010(3) 0.008(3)
C6 0.042(3) 0.066(3) 0.059(6) 0.001(3) -0.006(3) 0.015(3)
C7 0.029(2) 0.039(2) 0.049(6) -0.007(3) 0.001(3) -0.002(2)
C8 0.035(2) 0.048(3) 0.036(6) -0.002(2) 0.005(2) -0.0041(19)
C9 0.043(3) 0.060(3) 0.035(5) -0.003(3) 0.000(3) -0.001(2)
C10 0.038(2) 0.044(2) 0.044(6) 0.001(3) -0.005(3) -0.001(2)
C11 0.052(3) 0.087(4) 0.046(6) 0.011(4) -0.012(4) -0.003(3)
C12 0.039(3) 0.085(4) 0.061(7) 0.007(4) 0.002(3) 0.005(3)
N1 0.049(2) 0.052(2) 0.030(4) 0.016(2) -0.001(2) -0.0012(19)
N2 0.0333(19) 0.0422(19) 0.048(4) -0.001(2) 0.003(2) -0.0047(18)
N3 0.041(2) 0.043(2) 0.031(5) 0.000(2) -0.003(2) -0.0049(17)
N4 0.038(2) 0.046(2) 0.038(4) -0.0041(19) 0.003(2) 0.0030(16)
N5 0.037(2) 0.0346(19) 0.032(4) 0.0072(18) 0.001(2) -0.0039(16)
N6 0.042(3) 0.094(4) 0.036(5) 0.014(3) 0.002(2) 0.000(2)
N7 0.035(2) 0.092(3) 0.061(5) 0.009(3) -0.006(3) 0.005(3)
O1 0.0476(18) 0.0325(15) 0.042(4) 0.0042(19) -0.004(2) -0.0017(15)
O2 0.050(2) 0.0423(18) 0.077(4) -0.015(2) -0.007(2) -0.0030(16)
O3 0.090(4) 0.136(5) 0.074(5) -0.002(4) 0.022(4) -0.034(4)
O4 0.087(3) 0.080(3) 0.083(5) 0.013(3) -0.017(3) -0.040(3)
O5 0.110(4) 0.100(4) 0.066(5) 0.003(3) -0.032(4) -0.027(3)
O6 0.108(5) 0.098(4) 0.116(6) 0.003(4) -0.020(4) 0.022(4)
O7 0.177(8) 0.228(10) 0.091(7) -0.077(7) 0.043(6) -0.110(8)
O8 0.198(9) 0.322(14) 0.062(6) 0.065(6) -0.042(5) -0.203(10)
O9 0.214(10) 0.161(8) 0.268(14) -0.054(8) -0.159(10) 0.110(7)
O10 0.075(3) 0.084(3) 0.048(4) 0.004(3) -0.010(3) -0.029(2)
Cl1 0.0489(7) 0.0602(8) 0.0495(15) 0.0020(8) -0.0042(8) -0.0133(6)
Cl2 0.0460(7) 0.0574(7) 0.0362(14) -0.0014(7) -0.0025(7) -0.0042(6)
Co 0.0324(3) 0.0328(3) 0.0338(6) 0.0054(3) 0.0002(3) -0.0008(2)

loop_
_atom_type_symbol
_atom_type_description
_atom_type_scat_dispersion_real
_atom_type_scat_dispersion_imag
_atom_type_scat_source
C C 0.0033 0.0016 'International Tables Vol C Tables 4.2.6.8 and 6.1.1.4'
H H 0 0 'International Tables Vol C Tables 4.2.6.8 and 6.1.1.4'
N N 0.0061 0.0033 'International Tables Vol C Tables 4.2.6.8 and 6.1.1.4'
O O 0.0106 0.006 'International Tables Vol C Tables 4.2.6.8 and 6.1.1.4'
Cl Cl 0.1484 0.1585 'International Tables Vol C Tables 4.2.6.8 and 6.1.1.4'
Co Co 0.3494 0.9721 'International Tables Vol C Tables 4.2.6.8 and 6.1.1.4'

loop_
_geom_angle_atom_site_label_1
_geom_angle_atom_site_label_2
_geom_angle_atom_site_label_3
_geom_angle
_geom_angle_site_symmetry_1
_geom_angle_site_symmetry_3
_geom_angle_publ_flag
N1 C1 C2 108.1(5) . . ?
N2 C2 C1 106.9(5) . . ?
N1 C3 C4 109.9(5) . . ?
N3 C4 C3 108.3(6) . . ?
N1 C5 C6 108.4(5) . . ?
N4 C6 C5 108.2(5) . . ?
O2 C7 O1 124.7(6) . . ?
O2 C7 C8 118.5(7) . . ?
O1 C7 C8 116.8(5) . . ?
N5 C8 C9 115.0(4) . . ?
N5 C8 C7 108.2(5) . . ?
C9 C8 C7 113.1(5) . . ?
C10 C9 C8 111.4(6) . . ?
C11 C10 N6 109.3(6) . . ?
C11 C10 C9 128.1(7) . . ?
N6 C10 C9 122.6(5) . . ?
C10 C11 N7 105.8(7) . . ?
N6 C12 N7 112.1(7) . . ?
C5 N1 C3 110.9(5) . . ?
C5 N1 C1 111.5(4) . . ?
C3 N1 C1 112.1(5) . . ?
C5 N1 Co 106.0(4) . . ?
C3 N1 Co 110.4(4) . . ?
C1 N1 Co 105.6(4) . . ?
C2 N2 Co 111.2(4) . . ?
C4 N3 Co 109.4(4) . . ?
C6 N4 Co 110.8(4) . . ?
C8 N5 Co 109.7(3) . . ?
C12 N6 C10 105.1(6) . . ?
C12 N7 C11 107.6(5) . . ?
C7 O1 Co 115.6(3) . . ?
O6 Cl1 O3 108.0(4) . . ?
O6 Cl1 O5 112.7(4) . . ?
O3 Cl1 O5 106.7(4) . . ?
O6 Cl1 O4 109.6(4) . . ?
O3 Cl1 O4 109.7(4) . . ?
O5 Cl1 O4 110.0(4) . . ?
O8 Cl2 O9 113.8(8) . . ?
O8 Cl2 O7 110.8(6) . . ?
O9 Cl2 O7 103.5(8) . . ?
O8 Cl2 O10 111.7(4) . . ?
O9 Cl2 O10 107.6(5) . . ?
O7 Cl2 O10 109.0(5) . . ?
O1 Co N1 92.0(2) . . ?
O1 Co N3 178.6(2) . . ?
N1 Co N3 86.8(2) . . ?
O1 Co N5 85.2(2) . . ?
N1 Co N5 176.57(19) . . ?
N3 Co N5 96.0(2) . . ?
O1 Co N4 87.46(17) . . ?
N1 Co N4 86.5(2) . . ?
N3 Co N4 91.79(19) . . ?
N5 Co N4 95.3(2) . . ?
O1 Co N2 86.71(18) . . ?
N1 Co N2 86.8(2) . . ?
N3 Co N2 93.9(2) . . ?
N5 Co N2 91.1(2) . . ?
N4 Co N2 170.98(19) . . ?

loop_
_geom_bond_atom_site_label_1
_geom_bond_atom_site_label_2
_geom_bond_distance
_geom_bond_site_symmetry_2
_geom_bond_publ_flag
C1 N1 1.506(7) . ?
C1 C2 1.533(10) . ?
C2 N2 1.501(9) . ?
C3 N1 1.500(8) . ?
C3 C4 1.525(9) . ?
C4 N3 1.455(9) . ?
C5 N1 1.494(7) . ?
C5 C6 1.508(9) . ?
C6 N4 1.490(8) . ?
C7 O2 1.231(7) . ?
C7 O1 1.271(7) . ?
C7 C8 1.538(8) . ?
C8 N5 1.471(7) . ?
C8 C9 1.531(8) . ?
C9 C10 1.510(8) . ?
C10 C11 1.355(9) . ?
C10 N6 1.377(9) . ?
C11 N7 1.358(10) . ?
C12 N6 1.302(8) . ?
C12 N7 1.326(10) . ?
N1 Co 1.942(5) . ?
N2 Co 1.965(4) . ?
N3 Co 1.944(4) . ?
N4 Co 1.961(4) . ?
N5 Co 1.950(5) . ?
O1 Co 1.905(4) . ?
O3 Cl1 1.412(6) . ?
O4 Cl1 1.426(5) . ?
O5 Cl1 1.415(6) . ?
O6 Cl1 1.410(6) . ?
O7 Cl2 1.391(8) . ?
O8 Cl2 1.329(7) . ?
O9 Cl2 1.329(7) . ?
O10 Cl2 1.417(5) . ?

loop_
_geom_torsion_atom_site_label_1
_geom_torsion_atom_site_label_2
_geom_torsion_atom_site_label_3
_geom_torsion_atom_site_label_4
_geom_torsion
_geom_torsion_site_symmetry_1
_geom_torsion_site_symmetry_2
_geom_torsion_site_symmetry_3
_geom_torsion_site_symmetry_4
_geom_torsion_publ_flag
N1 C1 C2 N2 46.2(7) . . . . ?
N1 C3 C4 N3 -40.1(6) . . . . ?
N1 C5 C6 N4 -45.1(7) . . . . ?
O2 C7 C8 N5 165.0(4) . . . . ?
O1 C7 C8 N5 -17.3(6) . . . . ?
O2 C7 C8 C9 36.4(7) . . . . ?
O1 C7 C8 C9 -145.9(5) . . . . ?
N5 C8 C9 C10 -63.1(6) . . . . ?
C7 C8 C9 C10 61.8(6) . . . . ?
C8 C9 C10 C11 172.4(6) . . . . ?
C8 C9 C10 N6 -6.8(7) . . . . ?
N6 C10 C11 N7 -2.1(8) . . . . ?
C9 C10 C11 N7 178.6(6) . . . . ?
C6 C5 N1 C3 -73.1(7) . . . . ?
C6 C5 N1 C1 161.1(6) . . . . ?
C6 C5 N1 Co 46.7(6) . . . . ?
C4 C3 N1 C5 138.4(6) . . . . ?
C4 C3 N1 C1 -96.2(6) . . . . ?
C4 C3 N1 Co 21.2(6) . . . . ?
C2 C1 N1 C5 -162.6(6) . . . . ?
C2 C1 N1 C3 72.4(7) . . . . ?
C2 C1 N1 Co -47.9(6) . . . . ?
C1 C2 N2 Co -22.9(6) . . . . ?
C3 C4 N3 Co 40.3(5) . . . . ?
C5 C6 N4 Co 22.1(6) . . . . ?
C9 C8 N5 Co 149.7(4) . . . . ?
C7 C8 N5 Co 22.3(4) . . . . ?
N7 C12 N6 C10 -0.5(8) . . . . ?
C11 C10 N6 C12 1.6(7) . . . . ?
C9 C10 N6 C12 -179.1(6) . . . . ?
N6 C12 N7 C11 -0.8(9) . . . . ?
C10 C11 N7 C12 1.8(8) . . . . ?
O2 C7 O1 Co -179.3(4) . . . . ?
C8 C7 O1 Co 3.2(5) . . . . ?
C7 O1 Co N1 -173.5(3) . . . . ?
C7 O1 Co N3 -145(9) . . . . ?
C7 O1 Co N5 8.4(3) . . . . ?
C7 O1 Co N4 -87.1(3) . . . . ?
C7 O1 Co N2 99.8(3) . . . . ?
C5 N1 Co O1 59.9(3) . . . . ?
C3 N1 Co O1 -179.9(4) . . . . ?
C1 N1 Co O1 -58.6(4) . . . . ?
C5 N1 Co N3 -119.4(4) . . . . ?
C3 N1 Co N3 0.7(4) . . . . ?
C1 N1 Co N3 122.1(4) . . . . ?
C5 N1 Co N5 94(3) . . . . ?
C3 N1 Co N5 -145(3) . . . . ?
C1 N1 Co N5 -24(4) . . . . ?
C5 N1 Co N4 -27.5(3) . . . . ?
C3 N1 Co N4 92.7(4) . . . . ?
C1 N1 Co N4 -145.9(4) . . . . ?
C5 N1 Co N2 146.5(4) . . . . ?
C3 N1 Co N2 -93.3(4) . . . . ?
C1 N1 Co N2 28.0(4) . . . . ?
C4 N3 Co O1 -53(9) . . . . ?
C4 N3 Co N1 -23.6(4) . . . . ?
C4 N3 Co N5 154.5(4) . . . . ?
C4 N3 Co N4 -110.0(4) . . . . ?
C4 N3 Co N2 63.0(4) . . . . ?
C8 N5 Co O1 -17.7(3) . . . . ?
C8 N5 Co N1 -52(3) . . . . ?
C8 N5 Co N3 161.7(3) . . . . ?
C8 N5 Co N4 69.3(3) . . . . ?
C8 N5 Co N2 -104.3(3) . . . . ?
C6 N4 Co O1 -89.1(4) . . . . ?
C6 N4 Co N1 3.1(4) . . . . ?
C6 N4 Co N3 89.7(4) . . . . ?
C6 N4 Co N5 -174.0(4) . . . . ?
C6 N4 Co N2 -39.4(15) . . . . ?
C2 N2 Co O1 89.4(4) . . . . ?
C2 N2 Co N1 -2.8(4) . . . . ?
C2 N2 Co N3 -89.3(4) . . . . ?
C2 N2 Co N5 174.5(4) . . . . ?
C2 N2 Co N4 39.6(15) . . . . ?
